data_7233769
loop_
_publ_author_name
'Huawei Sun'
'Yi Zhang'
'Wei Yan'
'Wenxin Chen'
'Qi Lan'
'Siwei Liu'
'Long Jiang'
'Zhenguo Chi'
'Xudong Chen'
'Jiarui Xu'

_publ_section_title
;
 A novel ultrasound-sensitive mechanofluorochromic AIE-compound with
 remarkable blue-shifting and enhanced emission
;
_journal_name_full 'Journal of Materials Chemistry C'
_journal_page_first 5812
_journal_page_last 5817
_journal_paper_doi 10.1039/C4TC00553H
_journal_volume 2
_journal_year 2014
_chemical_formula_sum 'C33 H30 N4 O2'
_chemical_formula_weight 514.61
_space_group_IT_number 2
_space_group_name_Hall '-P 1'
_space_group_name_H-M_alt 'P -1'
_symmetry_cell_setting triclinic
_symmetry_space_group_name_H-M 'P -1'
_atom_sites_solution_hydrogens geom
_atom_sites_solution_primary direct
_atom_sites_solution_secondary difmap
_cell_angle_alpha 97.5266(16)
_cell_angle_beta 92.1596(16)
_cell_angle_gamma 105.3963(17)
_cell_formula_units_Z 4
_cell_length_a 13.0465(3)
_cell_length_b 14.1234(3)
_cell_length_c 15.2036(3)
_cell_measurement_reflns_used 30911
_cell_measurement_temperature 150(2)
_cell_measurement_theta_max 66.8248
_cell_measurement_theta_min 2.9379
_cell_volume 2669.92(10)
_computing_cell_refinement
;
CrysAlisPro, Agilent Technologies,
Version 1.171.36.20 (release 27-06-2012 CrysAlis171 .NET)
(compiled Jul 11 2012,15:38:31)
;
_computing_data_collection
;
CrysAlisPro, Agilent Technologies,
Version 1.171.36.20 (release 27-06-2012 CrysAlis171 .NET)
(compiled Jul 11 2012,15:38:31)
;
_computing_data_reduction
;
CrysAlisPro, Agilent Technologies,
Version 1.171.36.20 (release 27-06-2012 CrysAlis171 .NET)
(compiled Jul 11 2012,15:38:31)
;
_computing_molecular_graphics 'Bruker SHELXTL'
_computing_publication_material 'Bruker SHELXTL'
_computing_structure_refinement 'SHELXL-97 (Sheldrick, 1997)'
_computing_structure_solution 'SHELXS-97 (Sheldrick, 1990)'
_diffrn_ambient_temperature 150(2)
_diffrn_detector_area_resol_mean 10.5058
_diffrn_measured_fraction_theta_full 0.993
_diffrn_measured_fraction_theta_max 0.993
_diffrn_measurement_device_type 'Xcalibur, Atlas, Gemini ultra'
_diffrn_measurement_method '\w scans'
_diffrn_radiation_monochromator mirror
_diffrn_radiation_source 'Enhance Ultra (Cu) X-ray Source'
_diffrn_radiation_type CuK\a
_diffrn_radiation_wavelength 1.54184
_diffrn_reflns_av_R_equivalents 0.0435
_diffrn_reflns_av_sigmaI/netI 0.0208
_diffrn_reflns_limit_h_max 15
_diffrn_reflns_limit_h_min -14
_diffrn_reflns_limit_k_max 16
_diffrn_reflns_limit_k_min -16
_diffrn_reflns_limit_l_max 18
_diffrn_reflns_limit_l_min -17
_diffrn_reflns_number 64083
_diffrn_reflns_theta_full 66.94
_diffrn_reflns_theta_max 66.94
_diffrn_reflns_theta_min 2.94
_exptl_absorpt_coefficient_mu 0.642
_exptl_absorpt_correction_T_max 0.8209
_exptl_absorpt_correction_T_min 0.7832
_exptl_absorpt_correction_type multi-scan
_exptl_absorpt_process_details
;   
CrysAlisPro, Agilent Technologies,
Version 1.171.36.20 (release 27-06-2012 CrysAlis171 .NET)
(compiled Jul 11 2012,15:38:31)
Empirical absorption correction using spherical harmonics,
 implemented in SCALE3 ABSPACK scaling algorithm.
;
_exptl_crystal_colour colorless
_exptl_crystal_density_diffrn 1.280
_exptl_crystal_density_method 'not measured'
_exptl_crystal_description block
_exptl_crystal_F_000 1088
_exptl_crystal_size_max 0.40
_exptl_crystal_size_mid 0.37
_exptl_crystal_size_min 0.32
_refine_diff_density_max 0.495
_refine_diff_density_min -0.465
_refine_diff_density_rms 0.048
_refine_ls_extinction_method none
_refine_ls_goodness_of_fit_ref 1.017
_refine_ls_hydrogen_treatment mixed
_refine_ls_matrix_type full
_refine_ls_number_parameters 705
_refine_ls_number_reflns 9446
_refine_ls_number_restraints 0
_refine_ls_restrained_S_all 1.017
_refine_ls_R_factor_all 0.0542
_refine_ls_R_factor_gt 0.0482
_refine_ls_shift/su_max 0.000
_refine_ls_shift/su_mean 0.000
_refine_ls_structure_factor_coef Fsqd
_refine_ls_weighting_details 'calc w=1/[\s^2^(Fo^2^)+(0.0761P)^2^+1.2436P] where P=(Fo^2^+2Fc^2^)/3'
_refine_ls_weighting_scheme calc
_refine_ls_wR_factor_gt 0.1298
_refine_ls_wR_factor_ref 0.1366
_reflns_number_gt 8314
_reflns_number_total 9446
_reflns_threshold_expression >2sigma(I)
_cod_data_source_file J-Mater-Chem-C-2014-2-5812.cif
_cod_data_source_block exp_4931
_cod_depositor_comments
;
The following automatic conversions were performed:

data item '_symmetry_cell_setting' value 'Triclinic' was changed to
'triclinic' in accordance with the built-in table derived from the
CIF Core dictionary named 'cif_core.dic' version 2.4.5 last updated
on 2014-11-21.

Automatic conversion script
Id: cif_fix_values 6909 2019-04-08 15:41:33Z antanas 

2024-06-28
Z value and formula fixed to values more according to usual
chemical conventions.                 miguel
;
_cod_original_formula_sum 'C66 H60 N8 O4'
_cod_original_formula_weight 1029.22
_cod_original_formula_units_Z 2
_cod_original_cell_volume 2669.92(9)
_cod_original_sg_symbol_H-M P-1
_cod_database_code 7233769

loop_
_symmetry_equiv_pos_as_xyz
'x, y, z'
'-x, -y, -z'

loop_
_atom_site_label
_atom_site_type_symbol
_atom_site_fract_x
_atom_site_fract_y
_atom_site_fract_z
_atom_site_U_iso_or_equiv
_atom_site_adp_type
_atom_site_occupancy
_atom_site_symmetry_multiplicity
_atom_site_calc_flag
_atom_site_refinement_flags
_atom_site_disorder_assembly
_atom_site_disorder_group
C1 C 0.07580(13) 0.31509(12) 0.50598(10) 0.0275(3) Uani 1 1 d . . .
C2 C 0.16703(13) 0.39537(11) 0.52928(10) 0.0271(3) Uani 1 1 d . . .
H2 H 0.1682 0.4434 0.5795 0.033 Uiso 1 1 calc R . .
C3 C 0.25503(12) 0.40516(11) 0.47987(10) 0.0260(3) Uani 1 1 d . . .
H3 H 0.3150 0.4612 0.4958 0.031 Uiso 1 1 calc R . .
C4 C 0.25801(12) 0.33489(11) 0.40723(10) 0.0255(3) Uani 1 1 d . . .
C5 C 0.16586(13) 0.25696(11) 0.38234(10) 0.0281(3) Uani 1 1 d . . .
H5 H 0.1652 0.2089 0.3322 0.034 Uiso 1 1 calc R . .
C6 C 0.07585(13) 0.24830(12) 0.42888(11) 0.0294(3) Uani 1 1 d . . .
H6 H 0.0132 0.1966 0.4086 0.035 Uiso 1 1 calc R . .
C7 C 0.35561(12) 0.32938(11) 0.36178(10) 0.0269(3) Uani 1 1 d . . .
C8 C -0.01882(12) 0.37376(12) 0.63013(11) 0.0286(3) Uani 1 1 d . . .
C9 C -0.03307(14) 0.46477(13) 0.61650(12) 0.0345(4) Uani 1 1 d . . .
H9 H -0.0383 0.4794 0.5575 0.041 Uiso 1 1 calc R . .
C10 C -0.03987(13) 0.53467(12) 0.68723(12) 0.0342(4) Uani 1 1 d . . .
H10 H -0.0472 0.5974 0.6764 0.041 Uiso 1 1 calc R . .
C11 C -0.03598(12) 0.51368(12) 0.77447(11) 0.0297(3) Uani 1 1 d . . .
C12 C -0.02353(13) 0.42120(12) 0.78747(11) 0.0312(4) Uani 1 1 d . . .
H12 H -0.0216 0.4050 0.8461 0.037 Uiso 1 1 calc R . .
C13 C -0.01403(13) 0.35282(12) 0.71673(11) 0.0299(3) Uani 1 1 d . . .
H13 H -0.0041 0.2909 0.7274 0.036 Uiso 1 1 calc R . .
C14 C -0.08492(13) 0.20354(12) 0.55291(10) 0.0290(3) Uani 1 1 d . . .
C15 C -0.04909(13) 0.12023(13) 0.55847(11) 0.0333(4) Uani 1 1 d . . .
H15 H 0.0254 0.1271 0.5649 0.040 Uiso 1 1 calc R . .
C16 C -0.11989(14) 0.02733(13) 0.55485(11) 0.0344(4) Uani 1 1 d . . .
H16 H -0.0932 -0.0288 0.5570 0.041 Uiso 1 1 calc R . .
C17 C -0.22947(13) 0.01449(12) 0.54810(10) 0.0312(4) Uani 1 1 d . . .
C18 C -0.26507(13) 0.09912(13) 0.54621(11) 0.0323(4) Uani 1 1 d . . .
H18 H -0.3394 0.0930 0.5441 0.039 Uiso 1 1 calc R . .
C19 C -0.19395(13) 0.19210(12) 0.54734(11) 0.0314(4) Uani 1 1 d . . .
H19 H -0.2203 0.2483 0.5443 0.038 Uiso 1 1 calc R . .
C20 C 0.41282(12) 0.51100(11) 0.35024(10) 0.0266(3) Uani 1 1 d . . .
C21 C 0.32096(13) 0.52077(13) 0.30796(11) 0.0326(4) Uani 1 1 d . . .
H21 H 0.2684 0.4637 0.2792 0.039 Uiso 1 1 calc R . .
C22 C 0.30638(14) 0.61459(14) 0.30804(13) 0.0401(4) Uani 1 1 d . . .
H22 H 0.2424 0.6214 0.2810 0.048 Uiso 1 1 calc R . .
C23 C 0.38412(15) 0.69840(13) 0.34708(13) 0.0409(4) Uani 1 1 d . . .
H23 H 0.3741 0.7624 0.3457 0.049 Uiso 1 1 calc R . .
C24 C 0.47612(15) 0.68867(13) 0.38795(13) 0.0382(4) Uani 1 1 d . . .
H24 H 0.5297 0.7461 0.4146 0.046 Uiso 1 1 calc R . .
C25 C 0.49045(13) 0.59529(12) 0.39015(11) 0.0328(4) Uani 1 1 d . . .
H25 H 0.5535 0.5888 0.4190 0.039 Uiso 1 1 calc R . .
C26 C 0.53342(13) 0.40584(12) 0.32198(11) 0.0297(3) Uani 1 1 d . . .
C27 C 0.56564(16) 0.43244(15) 0.24093(13) 0.0440(4) Uani 1 1 d . . .
H27 H 0.5205 0.4556 0.2035 0.053 Uiso 1 1 calc R . .
C28 C 0.66458(18) 0.42515(17) 0.21448(15) 0.0548(5) Uani 1 1 d . . .
H28 H 0.6871 0.4438 0.1590 0.066 Uiso 1 1 calc R . .
C29 C 0.72999(15) 0.39105(14) 0.26835(15) 0.0473(5) Uani 1 1 d . . .
H29 H 0.7975 0.3863 0.2500 0.057 Uiso 1 1 calc R . .
C30 C 0.69737(14) 0.36392(13) 0.34874(14) 0.0398(4) Uani 1 1 d . . .
H30 H 0.7421 0.3395 0.3854 0.048 Uiso 1 1 calc R . .
C31 C 0.59940(13) 0.37207(12) 0.37643(12) 0.0319(4) Uani 1 1 d . . .
H31 H 0.5777 0.3546 0.4324 0.038 Uiso 1 1 calc R . .
C32 C 0.41409(13) 0.14687(12) -0.02418(10) 0.0280(3) Uani 1 1 d . . .
C33 C 0.31398(13) 0.07724(12) -0.04611(10) 0.0286(3) Uani 1 1 d . . .
H33 H 0.3042 0.0278 -0.0968 0.034 Uiso 1 1 calc R . .
C34 C 0.22986(13) 0.08045(12) 0.00573(10) 0.0288(3) Uani 1 1 d . . .
H34 H 0.1634 0.0318 -0.0090 0.035 Uiso 1 1 calc R . .
C35 C 0.24047(13) 0.15357(12) 0.07922(11) 0.0287(3) Uani 1 1 d . . .
C36 C 0.33999(13) 0.22235(12) 0.10083(11) 0.0309(3) Uani 1 1 d . . .
H36 H 0.3488 0.2729 0.1505 0.037 Uiso 1 1 calc R . .
C37 C 0.42540(13) 0.21825(12) 0.05163(11) 0.0312(4) Uani 1 1 d . . .
H37 H 0.4929 0.2643 0.0692 0.037 Uiso 1 1 calc R . .
C38 C 0.15187(13) 0.16748(12) 0.13317(11) 0.0296(3) Uani 1 1 d . . .
C39 C 0.59656(13) 0.22345(13) -0.05634(11) 0.0337(4) Uani 1 1 d . . .
C40 C 0.67676(15) 0.21721(15) 0.00297(13) 0.0414(4) Uani 1 1 d . . .
H40 H 0.6704 0.1583 0.0287 0.050 Uiso 1 1 calc R . .
C41 C 0.76671(15) 0.29724(16) 0.02486(13) 0.0448(5) Uani 1 1 d . . .
H41 H 0.8217 0.2924 0.0654 0.054 Uiso 1 1 calc R . .
C42 C 0.77729(14) 0.38388(15) -0.01161(12) 0.0413(4) Uani 1 1 d . . .
C43 C 0.69947(16) 0.38723(15) -0.07435(13) 0.0468(5) Uani 1 1 d . . .
H43 H 0.7077 0.4444 -0.1030 0.056 Uiso 1 1 calc R . .
C44 C 0.60961(15) 0.30797(14) -0.09578(12) 0.0413(4) Uani 1 1 d . . .
H44 H 0.5561 0.3118 -0.1383 0.050 Uiso 1 1 calc R . .
C45 C 0.48981(12) 0.07559(12) -0.15493(11) 0.0292(3) Uani 1 1 d . . .
C46 C 0.45884(13) 0.09859(12) -0.23610(12) 0.0329(4) Uani 1 1 d . . .
H46 H 0.4412 0.1593 -0.2383 0.039 Uiso 1 1 calc R . .
C47 C 0.45351(13) 0.03374(12) -0.31376(11) 0.0327(4) Uani 1 1 d . . .
H47 H 0.4333 0.0506 -0.3691 0.039 Uiso 1 1 calc R . .
C48 C 0.47770(12) -0.05597(12) -0.31105(11) 0.0289(3) Uani 1 1 d . . .
C49 C 0.50805(13) -0.07940(13) -0.22979(11) 0.0331(4) Uani 1 1 d . . .
H49 H 0.5245 -0.1407 -0.2273 0.040 Uiso 1 1 calc R . .
C50 C 0.51433(14) -0.01357(13) -0.15242(11) 0.0347(4) Uani 1 1 d . . .
H50 H 0.5357 -0.0298 -0.0972 0.042 Uiso 1 1 calc R . .
C51 C -0.01730(12) 0.09078(12) 0.19300(11) 0.0292(3) Uani 1 1 d . . .
C52 C -0.07719(14) 0.14960(13) 0.16295(12) 0.0368(4) Uani 1 1 d . . .
H52 H -0.0573 0.1829 0.1133 0.044 Uiso 1 1 calc R . .
C53 C -0.16651(15) 0.15929(14) 0.20623(14) 0.0445(5) Uani 1 1 d . . .
H53 H -0.2070 0.2003 0.1865 0.053 Uiso 1 1 calc R . .
C54 C -0.19710(14) 0.11005(15) 0.27756(14) 0.0444(5) Uani 1 1 d . . .
H54 H -0.2576 0.1182 0.3074 0.053 Uiso 1 1 calc R . .
C55 C -0.13960(14) 0.04902(15) 0.30535(12) 0.0418(4) Uani 1 1 d . . .
H55 H -0.1617 0.0135 0.3534 0.050 Uiso 1 1 calc R . .
C56 C -0.04936(14) 0.03921(13) 0.26342(11) 0.0356(4) Uani 1 1 d . . .
H56 H -0.0097 -0.0027 0.2829 0.043 Uiso 1 1 calc R . .
C57 C 0.10897(13) -0.00735(12) 0.15579(10) 0.0287(3) Uani 1 1 d . . .
C58 C 0.19914(13) -0.00436(13) 0.20859(11) 0.0319(4) Uani 1 1 d . . .
H58 H 0.2405 0.0567 0.2414 0.038 Uiso 1 1 calc R . .
C59 C 0.22845(14) -0.09140(14) 0.21314(12) 0.0358(4) Uani 1 1 d . . .
H59 H 0.2907 -0.0897 0.2485 0.043 Uiso 1 1 calc R . .
C60 C 0.16758(15) -0.18020(14) 0.16665(13) 0.0387(4) Uani 1 1 d . . .
H60 H 0.1883 -0.2394 0.1697 0.046 Uiso 1 1 calc R . .
C61 C 0.07603(15) -0.18341(13) 0.11531(13) 0.0402(4) Uani 1 1 d . . .
H61 H 0.0336 -0.2449 0.0841 0.048 Uiso 1 1 calc R . .
C62 C 0.04664(14) -0.09684(13) 0.10953(12) 0.0342(4) Uani 1 1 d . . .
H62 H -0.0157 -0.0987 0.0742 0.041 Uiso 1 1 calc R . .
C63 C 0.7135(2) 0.65262(19) 0.0945(2) 0.0720(7) Uani 1 1 d . . .
C64 C 0.6195(3) 0.5846(2) 0.0387(3) 0.1031(12) Uani 1 1 d . . .
H64A H 0.6334 0.5834 -0.0243 0.155 Uiso 1 1 calc R . .
H64B H 0.5564 0.6083 0.0495 0.155 Uiso 1 1 calc R . .
H64C H 0.6072 0.5175 0.0543 0.155 Uiso 1 1 calc R . .
C65 C 0.7737(2) 0.7828(2) 0.2125(2) 0.0832(8) Uani 1 1 d . . .
H65A H 0.8438 0.7817 0.1902 0.100 Uiso 1 1 calc R . .
H65B H 0.7662 0.8510 0.2146 0.100 Uiso 1 1 calc R . .
C66 C 0.7664(3) 0.7535(3) 0.2996(3) 0.1126(14) Uani 1 1 d . . .
H66A H 0.7037 0.7678 0.3260 0.169 Uiso 1 1 calc R . .
H66B H 0.8308 0.7905 0.3374 0.169 Uiso 1 1 calc R . .
H66C H 0.7597 0.6822 0.2949 0.169 Uiso 1 1 calc R . .
N1 N -0.01224(11) 0.30067(10) 0.55668(9) 0.0324(3) Uani 1 1 d . . .
N2 N 0.43207(10) 0.41566(10) 0.35088(9) 0.0279(3) Uani 1 1 d . . .
N3 N -0.04228(12) 0.58266(11) 0.84730(10) 0.0389(3) Uani 1 1 d . . .
H3B H -0.0816 0.5505 0.8881 0.058 Uiso 1 1 d R . .
H3A H -0.0741 0.6274 0.8288 0.058 Uiso 1 1 d R . .
N4 N -0.30114(13) -0.07924(11) 0.54085(11) 0.0413(4) Uani 1 1 d . . .
H4B H -0.3631 -0.0735 0.5635 0.062 Uiso 1 1 d R . .
H4A H -0.2729 -0.1183 0.5720 0.062 Uiso 1 1 d R . .
N5 N 0.49971(11) 0.14424(11) -0.07434(9) 0.0351(3) Uani 1 1 d . . .
N6 N 0.07748(11) 0.08238(10) 0.15089(9) 0.0296(3) Uani 1 1 d . . .
N7 N 0.86745(13) 0.46649(14) 0.01100(11) 0.0545(5) Uani 1 1 d . . .
H7A H 0.9087 0.4547 0.0557 0.082 Uiso 1 1 d R . .
H7B H 0.8456 0.5214 0.0295 0.082 Uiso 1 1 d R . .
N8 N 0.47504(12) -0.12124(11) -0.39047(10) 0.0377(3) Uani 1 1 d . . .
H8A H 0.4130 -0.1292 -0.4236 0.057 Uiso 1 1 d R . .
H8B H 0.4789 -0.1811 -0.3768 0.057 Uiso 1 1 d R . .
O1 O 0.37068(9) 0.24824(8) 0.33705(8) 0.0354(3) Uani 1 1 d . . .
O2 O 0.14425(10) 0.25069(9) 0.15995(9) 0.0391(3) Uani 1 1 d . . .
O3 O 0.8051(2) 0.65157(18) 0.0804(2) 0.1154(9) Uani 1 1 d . . .
O4 O 0.68897(15) 0.71340(15) 0.15456(15) 0.0836(6) Uani 1 1 d . . .

loop_
_atom_site_aniso_label
_atom_site_aniso_U_11
_atom_site_aniso_U_22
_atom_site_aniso_U_33
_atom_site_aniso_U_23
_atom_site_aniso_U_13
_atom_site_aniso_U_12
C1 0.0266(8) 0.0301(8) 0.0281(8) 0.0078(6) 0.0071(6) 0.0092(6)
C2 0.0298(8) 0.0271(8) 0.0248(8) 0.0024(6) 0.0045(6) 0.0089(6)
C3 0.0243(8) 0.0255(7) 0.0282(8) 0.0050(6) 0.0034(6) 0.0062(6)
C4 0.0254(8) 0.0262(7) 0.0267(8) 0.0064(6) 0.0057(6) 0.0083(6)
C5 0.0310(8) 0.0263(8) 0.0258(8) 0.0013(6) 0.0058(6) 0.0066(6)
C6 0.0258(8) 0.0304(8) 0.0294(8) 0.0033(6) 0.0047(6) 0.0032(6)
C7 0.0269(8) 0.0269(8) 0.0266(8) 0.0027(6) 0.0045(6) 0.0074(6)
C8 0.0240(8) 0.0302(8) 0.0324(8) 0.0056(6) 0.0106(6) 0.0070(6)
C9 0.0362(9) 0.0399(9) 0.0336(9) 0.0151(7) 0.0144(7) 0.0148(7)
C10 0.0327(9) 0.0299(8) 0.0453(10) 0.0129(7) 0.0130(7) 0.0127(7)
C11 0.0215(8) 0.0282(8) 0.0376(9) 0.0027(7) 0.0046(6) 0.0044(6)
C12 0.0315(9) 0.0313(8) 0.0290(8) 0.0051(7) 0.0010(7) 0.0052(7)
C13 0.0286(8) 0.0270(8) 0.0353(9) 0.0071(7) 0.0032(7) 0.0083(6)
C14 0.0278(8) 0.0319(8) 0.0265(8) 0.0045(6) 0.0088(6) 0.0057(7)
C15 0.0270(8) 0.0383(9) 0.0359(9) 0.0071(7) 0.0075(7) 0.0093(7)
C16 0.0357(9) 0.0335(9) 0.0369(9) 0.0091(7) 0.0088(7) 0.0117(7)
C17 0.0330(9) 0.0329(8) 0.0253(8) 0.0058(6) 0.0068(6) 0.0037(7)
C18 0.0242(8) 0.0399(9) 0.0322(8) 0.0077(7) 0.0044(6) 0.0063(7)
C19 0.0312(9) 0.0338(9) 0.0317(8) 0.0079(7) 0.0081(7) 0.0110(7)
C20 0.0258(8) 0.0281(8) 0.0276(8) 0.0069(6) 0.0100(6) 0.0079(6)
C21 0.0265(8) 0.0354(9) 0.0360(9) 0.0111(7) 0.0061(7) 0.0056(7)
C22 0.0297(9) 0.0457(10) 0.0524(11) 0.0225(9) 0.0111(8) 0.0148(8)
C23 0.0406(10) 0.0336(9) 0.0565(12) 0.0186(8) 0.0225(9) 0.0155(8)
C24 0.0376(10) 0.0293(8) 0.0452(10) 0.0043(7) 0.0123(8) 0.0043(7)
C25 0.0280(8) 0.0340(9) 0.0355(9) 0.0055(7) 0.0040(7) 0.0064(7)
C26 0.0243(8) 0.0275(8) 0.0362(9) -0.0002(6) 0.0080(7) 0.0068(6)
C27 0.0405(10) 0.0579(12) 0.0411(10) 0.0136(9) 0.0152(8) 0.0214(9)
C28 0.0508(12) 0.0677(14) 0.0548(13) 0.0157(11) 0.0305(10) 0.0248(11)
C29 0.0310(10) 0.0436(10) 0.0682(14) 0.0001(9) 0.0197(9) 0.0135(8)
C30 0.0281(9) 0.0322(9) 0.0575(12) -0.0013(8) 0.0015(8) 0.0097(7)
C31 0.0285(8) 0.0268(8) 0.0376(9) -0.0001(7) 0.0037(7) 0.0049(6)
C32 0.0278(8) 0.0311(8) 0.0275(8) 0.0081(6) 0.0071(6) 0.0097(6)
C33 0.0304(8) 0.0304(8) 0.0253(8) 0.0031(6) 0.0043(6) 0.0089(7)
C34 0.0248(8) 0.0330(8) 0.0296(8) 0.0075(6) 0.0042(6) 0.0076(6)
C35 0.0292(8) 0.0319(8) 0.0286(8) 0.0083(6) 0.0067(6) 0.0121(7)
C36 0.0335(9) 0.0312(8) 0.0283(8) 0.0028(6) 0.0067(7) 0.0093(7)
C37 0.0286(8) 0.0325(8) 0.0313(8) 0.0047(7) 0.0048(7) 0.0060(7)
C38 0.0277(8) 0.0337(9) 0.0292(8) 0.0051(7) 0.0049(6) 0.0110(7)
C39 0.0265(8) 0.0411(9) 0.0303(8) -0.0016(7) 0.0095(7) 0.0057(7)
C40 0.0350(10) 0.0502(11) 0.0401(10) 0.0049(8) 0.0073(8) 0.0135(8)
C41 0.0287(9) 0.0651(13) 0.0380(10) -0.0032(9) 0.0019(7) 0.0137(9)
C42 0.0290(9) 0.0549(11) 0.0315(9) -0.0040(8) 0.0101(7) 0.0010(8)
C43 0.0460(11) 0.0470(11) 0.0388(10) 0.0069(8) 0.0019(8) -0.0022(9)
C44 0.0364(10) 0.0460(10) 0.0361(9) 0.0047(8) -0.0020(8) 0.0029(8)
C45 0.0240(8) 0.0334(8) 0.0295(8) 0.0033(6) 0.0090(6) 0.0061(6)
C46 0.0308(9) 0.0306(8) 0.0392(9) 0.0074(7) 0.0055(7) 0.0102(7)
C47 0.0323(9) 0.0350(9) 0.0307(8) 0.0091(7) 0.0018(7) 0.0071(7)
C48 0.0213(8) 0.0315(8) 0.0315(8) 0.0031(6) 0.0068(6) 0.0032(6)
C49 0.0325(9) 0.0323(8) 0.0370(9) 0.0071(7) 0.0045(7) 0.0121(7)
C50 0.0362(9) 0.0400(9) 0.0302(8) 0.0108(7) 0.0044(7) 0.0116(7)
C51 0.0226(8) 0.0327(8) 0.0294(8) -0.0038(6) 0.0040(6) 0.0061(6)
C52 0.0303(9) 0.0387(9) 0.0423(10) 0.0024(8) 0.0061(7) 0.0122(7)
C53 0.0297(9) 0.0436(10) 0.0597(12) -0.0022(9) 0.0059(8) 0.0133(8)
C54 0.0246(9) 0.0473(11) 0.0535(11) -0.0109(9) 0.0119(8) 0.0039(8)
C55 0.0317(9) 0.0491(11) 0.0368(10) -0.0009(8) 0.0111(7) -0.0002(8)
C56 0.0292(9) 0.0413(9) 0.0332(9) 0.0020(7) 0.0038(7) 0.0056(7)
C57 0.0279(8) 0.0337(8) 0.0281(8) 0.0074(6) 0.0104(6) 0.0120(7)
C58 0.0302(8) 0.0377(9) 0.0285(8) 0.0052(7) 0.0075(7) 0.0098(7)
C59 0.0319(9) 0.0476(10) 0.0345(9) 0.0152(8) 0.0102(7) 0.0171(8)
C60 0.0405(10) 0.0377(9) 0.0462(10) 0.0160(8) 0.0187(8) 0.0182(8)
C61 0.0391(10) 0.0327(9) 0.0473(10) 0.0052(8) 0.0105(8) 0.0065(7)
C62 0.0290(9) 0.0377(9) 0.0362(9) 0.0058(7) 0.0054(7) 0.0089(7)
C63 0.0656(17) 0.0509(14) 0.106(2) 0.0232(14) -0.0015(15) 0.0231(12)
C64 0.104(3) 0.0698(19) 0.141(3) 0.014(2) -0.022(2) 0.0379(18)
C65 0.0613(17) 0.086(2) 0.091(2) 0.0025(16) 0.0009(15) 0.0049(14)
C66 0.0659(19) 0.148(3) 0.124(3) 0.071(3) -0.0209(19) 0.009(2)
N1 0.0294(7) 0.0310(7) 0.0353(7) 0.0029(6) 0.0135(6) 0.0049(6)
N2 0.0228(7) 0.0273(7) 0.0344(7) 0.0046(5) 0.0092(5) 0.0073(5)
N3 0.0399(8) 0.0333(8) 0.0415(8) -0.0012(6) 0.0063(7) 0.0090(6)
N4 0.0393(8) 0.0354(8) 0.0456(9) 0.0092(7) 0.0079(7) 0.0020(6)
N5 0.0280(7) 0.0395(8) 0.0332(7) -0.0019(6) 0.0106(6) 0.0037(6)
N6 0.0262(7) 0.0326(7) 0.0327(7) 0.0057(6) 0.0091(5) 0.0114(6)
N7 0.0368(9) 0.0676(12) 0.0429(9) -0.0057(8) 0.0034(7) -0.0069(8)
N8 0.0397(8) 0.0353(8) 0.0344(8) 0.0003(6) 0.0045(6) 0.0058(6)
O1 0.0323(6) 0.0273(6) 0.0467(7) 0.0011(5) 0.0132(5) 0.0089(5)
O2 0.0365(7) 0.0339(6) 0.0498(7) 0.0038(5) 0.0147(6) 0.0140(5)
O3 0.0769(15) 0.0872(15) 0.186(3) 0.0172(16) 0.0220(16) 0.0281(12)
O4 0.0590(11) 0.0777(13) 0.1066(16) -0.0023(11) 0.0041(10) 0.0137(9)

loop_
_atom_type_symbol
_atom_type_description
_atom_type_scat_dispersion_real
_atom_type_scat_dispersion_imag
_atom_type_scat_source
C C 0.0181 0.0091 'International Tables Vol C Tables 4.2.6.8 and 6.1.1.4'
H H 0.0000 0.0000 'International Tables Vol C Tables 4.2.6.8 and 6.1.1.4'
N N 0.0311 0.0180 'International Tables Vol C Tables 4.2.6.8 and 6.1.1.4'
O O 0.0492 0.0322 'International Tables Vol C Tables 4.2.6.8 and 6.1.1.4'

loop_
_geom_angle_atom_site_label_1
_geom_angle_atom_site_label_2
_geom_angle_atom_site_label_3
_geom_angle
_geom_angle_site_symmetry_1
_geom_angle_site_symmetry_3
N1 C1 C2 122.09(14) . .
N1 C1 C6 120.28(14) . .
C2 C1 C6 117.63(14) . .
C3 C2 C1 120.71(14) . .
C3 C2 H2 119.6 . .
C1 C2 H2 119.6 . .
C2 C3 C4 121.60(14) . .
C2 C3 H3 119.2 . .
C4 C3 H3 119.2 . .
C3 C4 C5 117.52(14) . .
C3 C4 C7 124.68(14) . .
C5 C4 C7 117.31(13) . .
C6 C5 C4 121.50(14) . .
C6 C5 H5 119.2 . .
C4 C5 H5 119.2 . .
C5 C6 C1 120.78(14) . .
C5 C6 H6 119.6 . .
C1 C6 H6 119.6 . .
O1 C7 N2 119.85(14) . .
O1 C7 C4 119.79(14) . .
N2 C7 C4 120.30(13) . .
C9 C8 C13 118.54(15) . .
C9 C8 N1 121.35(15) . .
C13 C8 N1 120.08(14) . .
C10 C9 C8 121.20(16) . .
C10 C9 H9 119.4 . .
C8 C9 H9 119.4 . .
C9 C10 C11 120.48(15) . .
C9 C10 H10 119.8 . .
C11 C10 H10 119.8 . .
N3 C11 C12 120.17(15) . .
N3 C11 C10 121.91(15) . .
C12 C11 C10 117.91(15) . .
C13 C12 C11 121.25(15) . .
C13 C12 H12 119.4 . .
C11 C12 H12 119.4 . .
C12 C13 C8 120.57(15) . .
C12 C13 H13 119.7 . .
C8 C13 H13 119.7 . .
C19 C14 C15 118.28(15) . .
C19 C14 N1 119.91(15) . .
C15 C14 N1 121.75(14) . .
C16 C15 C14 121.12(15) . .
C16 C15 H15 119.4 . .
C14 C15 H15 119.4 . .
C15 C16 C17 121.21(16) . .
C15 C16 H16 119.4 . .
C17 C16 H16 119.4 . .
C16 C17 N4 121.50(16) . .
C16 C17 C18 117.42(15) . .
N4 C17 C18 121.06(16) . .
C19 C18 C17 121.34(15) . .
C19 C18 H18 119.3 . .
C17 C18 H18 119.3 . .
C14 C19 C18 120.54(15) . .
C14 C19 H19 119.7 . .
C18 C19 H19 119.7 . .
C21 C20 C25 119.74(15) . .
C21 C20 N2 121.45(14) . .
C25 C20 N2 118.76(14) . .
C20 C21 C22 119.45(16) . .
C20 C21 H21 120.3 . .
C22 C21 H21 120.3 . .
C23 C22 C21 120.69(17) . .
C23 C22 H22 119.7 . .
C21 C22 H22 119.7 . .
C24 C23 C22 119.78(16) . .
C24 C23 H23 120.1 . .
C22 C23 H23 120.1 . .
C23 C24 C25 120.05(16) . .
C23 C24 H24 120.0 . .
C25 C24 H24 120.0 . .
C24 C25 C20 120.26(16) . .
C24 C25 H25 119.9 . .
C20 C25 H25 119.9 . .
C27 C26 C31 120.08(16) . .
C27 C26 N2 119.92(15) . .
C31 C26 N2 119.98(15) . .
C26 C27 C28 119.63(18) . .
C26 C27 H27 120.2 . .
C28 C27 H27 120.2 . .
C29 C28 C27 120.34(19) . .
C29 C28 H28 119.8 . .
C27 C28 H28 119.8 . .
C30 C29 C28 119.92(17) . .
C30 C29 H29 120.0 . .
C28 C29 H29 120.0 . .
C29 C30 C31 120.31(18) . .
C29 C30 H30 119.8 . .
C31 C30 H30 119.8 . .
C26 C31 C30 119.72(17) . .
C26 C31 H31 120.1 . .
C30 C31 H31 120.1 . .
N5 C32 C37 120.58(15) . .
N5 C32 C33 121.36(14) . .
C37 C32 C33 118.04(14) . .
C34 C33 C32 120.36(15) . .
C34 C33 H33 119.8 . .
C32 C33 H33 119.8 . .
C33 C34 C35 121.38(15) . .
C33 C34 H34 119.3 . .
C35 C34 H34 119.3 . .
C34 C35 C36 118.03(14) . .
C34 C35 C38 124.60(15) . .
C36 C35 C38 117.26(14) . .
C37 C36 C35 121.30(15) . .
C37 C36 H36 119.4 . .
C35 C36 H36 119.4 . .
C36 C37 C32 120.82(15) . .
C36 C37 H37 119.6 . .
C32 C37 H37 119.6 . .
O2 C38 N6 121.71(15) . .
O2 C38 C35 120.84(15) . .
N6 C38 C35 117.44(14) . .
C44 C39 C40 119.02(17) . .
C44 C39 N5 120.55(16) . .
C40 C39 N5 120.40(17) . .
C39 C40 C41 119.91(19) . .
C39 C40 H40 120.0 . .
C41 C40 H40 120.0 . .
C42 C41 C40 120.92(18) . .
C42 C41 H41 119.5 . .
C40 C41 H41 119.5 . .
C43 C42 C41 118.58(17) . .
C43 C42 N7 119.73(19) . .
C41 C42 N7 121.64(18) . .
C42 C43 C44 120.48(19) . .
C42 C43 H43 119.8 . .
C44 C43 H43 119.8 . .
C39 C44 C43 120.92(18) . .
C39 C44 H44 119.5 . .
C43 C44 H44 119.5 . .
C50 C45 C46 119.20(15) . .
C50 C45 N5 119.82(15) . .
C46 C45 N5 120.95(15) . .
C47 C46 C45 120.54(15) . .
C47 C46 H46 119.7 . .
C45 C46 H46 119.7 . .
C46 C47 C48 120.17(15) . .
C46 C47 H47 119.9 . .
C48 C47 H47 119.9 . .
C47 C48 C49 119.37(15) . .
C47 C48 N8 120.33(15) . .
C49 C48 N8 120.26(15) . .
C50 C49 C48 120.11(15) . .
C50 C49 H49 119.9 . .
C48 C49 H49 119.9 . .
C45 C50 C49 120.60(15) . .
C45 C50 H50 119.7 . .
C49 C50 H50 119.7 . .
C52 C51 C56 119.94(16) . .
C52 C51 N6 120.20(15) . .
C56 C51 N6 119.86(15) . .
C51 C52 C53 119.36(18) . .
C51 C52 H52 120.3 . .
C53 C52 H52 120.3 . .
C54 C53 C52 120.80(18) . .
C54 C53 H53 119.6 . .
C52 C53 H53 119.6 . .
C55 C54 C53 119.71(17) . .
C55 C54 H54 120.1 . .
C53 C54 H54 120.1 . .
C54 C55 C56 120.27(18) . .
C54 C55 H55 119.9 . .
C56 C55 H55 119.9 . .
C51 C56 C55 119.86(17) . .
C51 C56 H56 120.1 . .
C55 C56 H56 120.1 . .
C58 C57 C62 120.49(15) . .
C58 C57 N6 119.93(15) . .
C62 C57 N6 119.55(15) . .
C57 C58 C59 119.43(16) . .
C57 C58 H58 120.3 . .
C59 C58 H58 120.3 . .
C60 C59 C58 120.32(16) . .
C60 C59 H59 119.8 . .
C58 C59 H59 119.8 . .
C59 C60 C61 120.17(16) . .
C59 C60 H60 119.9 . .
C61 C60 H60 119.9 . .
C62 C61 C60 120.00(17) . .
C62 C61 H61 120.0 . .
C60 C61 H61 120.0 . .
C61 C62 C57 119.57(16) . .
C61 C62 H62 120.2 . .
C57 C62 H62 120.2 . .
O3 C63 O4 124.3(3) . .
O3 C63 C64 122.0(3) . .
O4 C63 C64 113.7(3) . .
C63 C64 H64A 109.5 . .
C63 C64 H64B 109.5 . .
H64A C64 H64B 109.5 . .
C63 C64 H64C 109.5 . .
H64A C64 H64C 109.5 . .
H64B C64 H64C 109.5 . .
C66 C65 O4 107.6(3) . .
C66 C65 H65A 110.2 . .
O4 C65 H65A 110.2 . .
C66 C65 H65B 110.2 . .
O4 C65 H65B 110.2 . .
H65A C65 H65B 108.5 . .
C65 C66 H66A 109.5 . .
C65 C66 H66B 109.5 . .
H66A C66 H66B 109.5 . .
C65 C66 H66C 109.5 . .
H66A C66 H66C 109.5 . .
H66B C66 H66C 109.5 . .
C1 N1 C14 120.52(13) . .
C1 N1 C8 121.11(13) . .
C14 N1 C8 116.44(12) . .
C7 N2 C20 125.12(13) . .
C7 N2 C26 117.43(12) . .
C20 N2 C26 116.45(12) . .
C11 N3 H3B 109.3 . .
C11 N3 H3A 109.4 . .
H3B N3 H3A 109.5 . .
C17 N4 H4B 109.2 . .
C17 N4 H4A 109.3 . .
H4B N4 H4A 109.5 . .
C32 N5 C39 119.56(13) . .
C32 N5 C45 122.15(13) . .
C39 N5 C45 117.22(13) . .
C38 N6 C51 119.85(13) . .
C38 N6 C57 119.96(13) . .
C51 N6 C57 116.97(13) . .
C42 N7 H7A 109.3 . .
C42 N7 H7B 109.3 . .
H7A N7 H7B 109.5 . .
C48 N8 H8A 109.3 . .
C48 N8 H8B 109.3 . .
H8A N8 H8B 109.5 . .
C63 O4 C65 118.4(2) . .

loop_
_geom_bond_atom_site_label_1
_geom_bond_atom_site_label_2
_geom_bond_distance
_geom_bond_site_symmetry_2
C1 N1 1.392(2) .
C1 C2 1.405(2) .
C1 C6 1.405(2) .
C2 C3 1.382(2) .
C2 H2 0.9500 .
C3 C4 1.394(2) .
C3 H3 0.9500 .
C4 C5 1.398(2) .
C4 C7 1.486(2) .
C5 C6 1.380(2) .
C5 H5 0.9500 .
C6 H6 0.9500 .
C7 O1 1.2270(19) .
C7 N2 1.388(2) .
C8 C9 1.387(2) .
C8 C13 1.389(2) .
C8 N1 1.440(2) .
C9 C10 1.384(2) .
C9 H9 0.9500 .
C10 C11 1.398(2) .
C10 H10 0.9500 .
C11 N3 1.396(2) .
C11 C12 1.396(2) .
C12 C13 1.381(2) .
C12 H12 0.9500 .
C13 H13 0.9500 .
C14 C19 1.386(2) .
C14 C15 1.388(2) .
C14 N1 1.438(2) .
C15 C16 1.383(2) .
C15 H15 0.9500 .
C16 C17 1.391(2) .
C16 H16 0.9500 .
C17 N4 1.391(2) .
C17 C18 1.396(2) .
C18 C19 1.390(2) .
C18 H18 0.9500 .
C19 H19 0.9500 .
C20 C21 1.386(2) .
C20 C25 1.391(2) .
C20 N2 1.435(2) .
C21 C22 1.388(2) .
C21 H21 0.9500 .
C22 C23 1.384(3) .
C22 H22 0.9500 .
C23 C24 1.378(3) .
C23 H23 0.9500 .
C24 C25 1.385(2) .
C24 H24 0.9500 .
C25 H25 0.9500 .
C26 C27 1.383(3) .
C26 C31 1.386(2) .
C26 N2 1.444(2) .
C27 C28 1.392(3) .
C27 H27 0.9500 .
C28 C29 1.378(3) .
C28 H28 0.9500 .
C29 C30 1.377(3) .
C29 H29 0.9500 .
C30 C31 1.389(2) .
C30 H30 0.9500 .
C31 H31 0.9500 .
C32 N5 1.382(2) .
C32 C37 1.404(2) .
C32 C33 1.408(2) .
C33 C34 1.382(2) .
C33 H33 0.9500 .
C34 C35 1.394(2) .
C34 H34 0.9500 .
C35 C36 1.397(2) .
C35 C38 1.482(2) .
C36 C37 1.375(2) .
C36 H36 0.9500 .
C37 H37 0.9500 .
C38 O2 1.223(2) .
C38 N6 1.394(2) .
C39 C44 1.379(3) .
C39 C40 1.384(3) .
C39 N5 1.437(2) .
C40 C41 1.390(3) .
C40 H40 0.9500 .
C41 C42 1.385(3) .
C41 H41 0.9500 .
C42 C43 1.381(3) .
C42 N7 1.414(2) .
C43 C44 1.383(3) .
C43 H43 0.9500 .
C44 H44 0.9500 .
C45 C50 1.384(2) .
C45 C46 1.389(2) .
C45 N5 1.438(2) .
C46 C47 1.384(2) .
C46 H46 0.9500 .
C47 C48 1.390(2) .
C47 H47 0.9500 .
C48 C49 1.390(2) .
C48 N8 1.413(2) .
C49 C50 1.386(2) .
C49 H49 0.9500 .
C50 H50 0.9500 .
C51 C52 1.388(2) .
C51 C56 1.389(2) .
C51 N6 1.439(2) .
C52 C53 1.389(3) .
C52 H52 0.9500 .
C53 C54 1.379(3) .
C53 H53 0.9500 .
C54 C55 1.378(3) .
C54 H54 0.9500 .
C55 C56 1.390(3) .
C55 H55 0.9500 .
C56 H56 0.9500 .
C57 C58 1.387(2) .
C57 C62 1.390(2) .
C57 N6 1.442(2) .
C58 C59 1.390(2) .
C58 H58 0.9500 .
C59 C60 1.378(3) .
C59 H59 0.9500 .
C60 C61 1.389(3) .
C60 H60 0.9500 .
C61 C62 1.387(3) .
C61 H61 0.9500 .
C62 H62 0.9500 .
C63 O3 1.226(3) .
C63 O4 1.279(4) .
C63 C64 1.493(4) .
C64 H64A 0.9800 .
C64 H64B 0.9800 .
C64 H64C 0.9800 .
C65 C66 1.439(5) .
C65 O4 1.444(3) .
C65 H65A 0.9900 .
C65 H65B 0.9900 .
C66 H66A 0.9800 .
C66 H66B 0.9800 .
C66 H66C 0.9800 .
N3 H3B 0.9100 .
N3 H3A 0.9100 .
N4 H4B 0.9100 .
N4 H4A 0.9100 .
N7 H7A 0.9100 .
N7 H7B 0.9100 .
N8 H8A 0.9100 .
N8 H8B 0.9100 .

loop_
_geom_hbond_atom_site_label_D
_geom_hbond_atom_site_label_H
_geom_hbond_atom_site_label_A
_geom_hbond_distance_DH
_geom_hbond_distance_HA
_geom_hbond_distance_DA
_geom_hbond_angle_DHA
_geom_hbond_site_symmetry_A
N3 H3B N7 0.91 2.37 3.246(2) 162.7 1_456
N3 H3A O2 0.91 2.14 3.0068(19) 157.7 2_566
N4 H4B N8 0.91 2.21 3.073(2) 158.2 1_456
N4 H4A O1 0.91 2.54 3.1787(19) 127.5 2_556
N7 H7A N3 0.91 2.45 3.345(3) 168.7 2_666
N7 H7B O3 0.91 2.11 3.013(3) 175.4 .
N8 H8B O1 0.91 2.48 3.179(2) 133.5 2_655

loop_
_geom_torsion_atom_site_label_1
_geom_torsion_atom_site_label_2
_geom_torsion_atom_site_label_3
_geom_torsion_atom_site_label_4
_geom_torsion
_geom_torsion_site_symmetry_1
_geom_torsion_site_symmetry_2
_geom_torsion_site_symmetry_3
_geom_torsion_site_symmetry_4
N1 C1 C2 C3 177.03(14) . . . .
C6 C1 C2 C3 -2.8(2) . . . .
C1 C2 C3 C4 -1.9(2) . . . .
C2 C3 C4 C5 4.0(2) . . . .
C2 C3 C4 C7 -167.68(14) . . . .
C3 C4 C5 C6 -1.4(2) . . . .
C7 C4 C5 C6 170.92(15) . . . .
C4 C5 C6 C1 -3.3(2) . . . .
N1 C1 C6 C5 -174.46(15) . . . .
C2 C1 C6 C5 5.3(2) . . . .
C3 C4 C7 O1 139.96(16) . . . .
C5 C4 C7 O1 -31.8(2) . . . .
C3 C4 C7 N2 -37.1(2) . . . .
C5 C4 C7 N2 151.23(15) . . . .
C13 C8 C9 C10 1.5(2) . . . .
N1 C8 C9 C10 179.69(15) . . . .
C8 C9 C10 C11 -2.1(3) . . . .
C9 C10 C11 N3 179.79(16) . . . .
C9 C10 C11 C12 0.9(2) . . . .
N3 C11 C12 C13 -178.12(15) . . . .
C10 C11 C12 C13 0.8(2) . . . .
C11 C12 C13 C8 -1.3(2) . . . .
C9 C8 C13 C12 0.2(2) . . . .
N1 C8 C13 C12 -178.01(14) . . . .
C19 C14 C15 C16 2.7(2) . . . .
N1 C14 C15 C16 179.93(15) . . . .
C14 C15 C16 C17 -1.9(3) . . . .
C15 C16 C17 N4 177.40(16) . . . .
C15 C16 C17 C18 -0.8(2) . . . .
C16 C17 C18 C19 2.6(2) . . . .
N4 C17 C18 C19 -175.58(15) . . . .
C15 C14 C19 C18 -0.8(2) . . . .
N1 C14 C19 C18 -178.15(15) . . . .
C17 C18 C19 C14 -1.8(2) . . . .
C25 C20 C21 C22 -1.7(2) . . . .
N2 C20 C21 C22 -179.14(15) . . . .
C20 C21 C22 C23 2.3(3) . . . .
C21 C22 C23 C24 -1.3(3) . . . .
C22 C23 C24 C25 -0.2(3) . . . .
C23 C24 C25 C20 0.8(3) . . . .
C21 C20 C25 C24 0.2(2) . . . .
N2 C20 C25 C24 177.68(15) . . . .
C31 C26 C27 C28 0.0(3) . . . .
N2 C26 C27 C28 178.39(18) . . . .
C26 C27 C28 C29 0.4(3) . . . .
C27 C28 C29 C30 0.1(3) . . . .
C28 C29 C30 C31 -0.9(3) . . . .
C27 C26 C31 C30 -0.8(2) . . . .
N2 C26 C31 C30 -179.22(14) . . . .
C29 C30 C31 C26 1.3(3) . . . .
N5 C32 C33 C34 179.10(15) . . . .
C37 C32 C33 C34 0.5(2) . . . .
C32 C33 C34 C35 1.7(2) . . . .
C33 C34 C35 C36 -1.8(2) . . . .
C33 C34 C35 C38 174.29(15) . . . .
C34 C35 C36 C37 -0.3(2) . . . .
C38 C35 C36 C37 -176.69(15) . . . .
C35 C36 C37 C32 2.5(3) . . . .
N5 C32 C37 C36 178.80(15) . . . .
C33 C32 C37 C36 -2.6(2) . . . .
C34 C35 C38 O2 -139.54(17) . . . .
C36 C35 C38 O2 36.6(2) . . . .
C34 C35 C38 N6 39.6(2) . . . .
C36 C35 C38 N6 -144.24(15) . . . .
C44 C39 C40 C41 2.8(3) . . . .
N5 C39 C40 C41 -175.28(16) . . . .
C39 C40 C41 C42 0.3(3) . . . .
C40 C41 C42 C43 -3.8(3) . . . .
C40 C41 C42 N7 178.98(17) . . . .
C41 C42 C43 C44 4.2(3) . . . .
N7 C42 C43 C44 -178.52(18) . . . .
C40 C39 C44 C43 -2.4(3) . . . .
N5 C39 C44 C43 175.68(17) . . . .
C42 C43 C44 C39 -1.1(3) . . . .
C50 C45 C46 C47 -0.6(2) . . . .
N5 C45 C46 C47 177.50(15) . . . .
C45 C46 C47 C48 0.9(2) . . . .
C46 C47 C48 C49 -0.5(2) . . . .
C46 C47 C48 N8 -178.35(15) . . . .
C47 C48 C49 C50 -0.2(2) . . . .
N8 C48 C49 C50 177.64(15) . . . .
C46 C45 C50 C49 -0.1(2) . . . .
N5 C45 C50 C49 -178.23(15) . . . .
C48 C49 C50 C45 0.5(3) . . . .
C56 C51 C52 C53 2.6(3) . . . .
N6 C51 C52 C53 -177.97(15) . . . .
C51 C52 C53 C54 -1.0(3) . . . .
C52 C53 C54 C55 -1.2(3) . . . .
C53 C54 C55 C56 1.8(3) . . . .
C52 C51 C56 C55 -1.9(2) . . . .
N6 C51 C56 C55 178.60(15) . . . .
C54 C55 C56 C51 -0.3(3) . . . .
C62 C57 C58 C59 1.7(2) . . . .
N6 C57 C58 C59 179.70(14) . . . .
C57 C58 C59 C60 -1.0(2) . . . .
C58 C59 C60 C61 -0.4(3) . . . .
C59 C60 C61 C62 1.1(3) . . . .
C60 C61 C62 C57 -0.4(3) . . . .
C58 C57 C62 C61 -1.0(2) . . . .
N6 C57 C62 C61 -179.03(15) . . . .
C2 C1 N1 C14 -156.52(15) . . . .
C6 C1 N1 C14 23.3(2) . . . .
C2 C1 N1 C8 7.1(2) . . . .
C6 C1 N1 C8 -173.11(15) . . . .
C19 C14 N1 C1 -136.08(16) . . . .
C15 C14 N1 C1 46.7(2) . . . .
C19 C14 N1 C8 59.6(2) . . . .
C15 C14 N1 C8 -117.66(17) . . . .
C9 C8 N1 C1 69.9(2) . . . .
C13 C8 N1 C1 -111.94(18) . . . .
C9 C8 N1 C14 -125.81(17) . . . .
C13 C8 N1 C14 52.3(2) . . . .
O1 C7 N2 C20 159.50(15) . . . .
C4 C7 N2 C20 -23.5(2) . . . .
O1 C7 N2 C26 -8.6(2) . . . .
C4 C7 N2 C26 168.42(14) . . . .
C21 C20 N2 C7 -40.3(2) . . . .
C25 C20 N2 C7 142.28(16) . . . .
C21 C20 N2 C26 127.94(16) . . . .
C25 C20 N2 C26 -49.5(2) . . . .
C27 C26 N2 C7 116.48(18) . . . .
C31 C26 N2 C7 -65.1(2) . . . .
C27 C26 N2 C20 -52.7(2) . . . .
C31 C26 N2 C20 125.77(16) . . . .
C37 C32 N5 C39 -8.9(2) . . . .
C33 C32 N5 C39 172.49(15) . . . .
C37 C32 N5 C45 -176.71(15) . . . .
C33 C32 N5 C45 4.7(2) . . . .
C44 C39 N5 C32 -86.8(2) . . . .
C40 C39 N5 C32 91.3(2) . . . .
C44 C39 N5 C45 81.6(2) . . . .
C40 C39 N5 C45 -100.37(19) . . . .
C50 C45 N5 C32 -95.2(2) . . . .
C46 C45 N5 C32 86.7(2) . . . .
C50 C45 N5 C39 96.73(19) . . . .
C46 C45 N5 C39 -81.4(2) . . . .
O2 C38 N6 C51 7.1(2) . . . .
C35 C38 N6 C51 -172.09(14) . . . .
O2 C38 N6 C57 -152.04(16) . . . .
C35 C38 N6 C57 28.8(2) . . . .
C52 C51 N6 C38 46.8(2) . . . .
C56 C51 N6 C38 -133.71(16) . . . .
C52 C51 N6 C57 -153.48(15) . . . .
C56 C51 N6 C57 26.0(2) . . . .
C58 C57 N6 C38 50.2(2) . . . .
C62 C57 N6 C38 -131.76(16) . . . .
C58 C57 N6 C51 -109.49(17) . . . .
C62 C57 N6 C51 68.55(19) . . . .
O3 C63 O4 C65 -2.8(4) . . . .
C64 C63 O4 C65 -179.9(3) . . . .
C66 C65 O4 C63 -110.0(3) . . . .
